data_7054556
loop_
_publ_author_name
'Dar, Aijaz A.'
'Mallick, Abhijit'
'Murugavel, Ramaswamy'

_publ_section_title
;
 Synthetic strategies to achieve further-functionalised monoaryl phosphate
 primary building units: crystal structures and solid-state aggregation
 behavior
;
_journal_issue 2
_journal_name_full 'New J. Chem.'
_journal_page_first 1186
_journal_paper_doi 10.1039/C4NJ01614A
_journal_volume 39
_journal_year 2015
_chemical_formula_moiety 'C12 H18 I O4 P'
_chemical_formula_sum 'C12 H18 I O4 P'
_chemical_formula_weight 384.13
_chemical_name_systematic
;
 ?
;
_space_group_IT_number 15
_symmetry_cell_setting monoclinic
_symmetry_space_group_name_Hall '-C 2yc'
_symmetry_space_group_name_H-M 'C 1 2/c 1'
_atom_sites_solution_hydrogens geom
_atom_sites_solution_primary direct
_atom_sites_solution_secondary difmap
_audit_creation_method SHELXL-97
_audit_update_record
;
2014-11-19 deposited with the CCDC.
2014-11-24 downloaded from the CCDC.
;
_cell_angle_alpha 90.00
_cell_angle_beta 97.511(11)
_cell_angle_gamma 90.00
_cell_formula_units_Z 8
_cell_length_a 34.091(18)
_cell_length_b 11.245(6)
_cell_length_c 8.001(4)
_cell_measurement_temperature 150(2)
_cell_volume 3041(3)
_computing_cell_refinement 'CrystalClear-SM Expert 2.0 r4'
_computing_data_collection 'CrystalClear-SM Expert 2.0 r4 (Rigaku, 2009)'
_computing_data_reduction 'CrystalClear-SM Expert 2.0 r4'
_computing_molecular_graphics 'CrystalStructure 4.0 (Rigaku, 2010)'
_computing_publication_material 'CrystalStructure 4.0'
_computing_structure_refinement 'SHELXL-97 (Sheldrick, 1997)'
_computing_structure_solution 'SHELXL-97 (Sheldrick, 1997)'
_diffrn_ambient_temperature 150(2)
_diffrn_measured_fraction_theta_full 0.997
_diffrn_measured_fraction_theta_max 0.997
_diffrn_measurement_device_type 'Rigaku Saturn724+'
_diffrn_measurement_method \w
_diffrn_radiation_monochromator graphite
_diffrn_radiation_source 'fine-focus sealed tube'
_diffrn_radiation_type MoK\a
_diffrn_radiation_wavelength 0.71075
_diffrn_reflns_av_R_equivalents 0.1054
_diffrn_reflns_av_unetI/netI 0.0764
_diffrn_reflns_limit_h_max 27
_diffrn_reflns_limit_h_min -40
_diffrn_reflns_limit_k_max 13
_diffrn_reflns_limit_k_min -13
_diffrn_reflns_limit_l_max 9
_diffrn_reflns_limit_l_min -9
_diffrn_reflns_number 10903
_diffrn_reflns_theta_full 25.00
_diffrn_reflns_theta_max 25.00
_diffrn_reflns_theta_min 3.14
_exptl_absorpt_coefficient_mu 2.215
_exptl_absorpt_correction_T_max 0.9570
_exptl_absorpt_correction_T_min 0.5027
_exptl_absorpt_correction_type multi-scan
_exptl_absorpt_process_details 'NUMABS (Rigaku, 1999)'
_exptl_crystal_colour colorless
_exptl_crystal_density_diffrn 1.678
_exptl_crystal_density_method 'not measured'
_exptl_crystal_description needle
_exptl_crystal_F_000 1520
_exptl_crystal_size_max 0.36
_exptl_crystal_size_mid 0.06
_exptl_crystal_size_min 0.02
_refine_diff_density_max 1.344
_refine_diff_density_min -2.175
_refine_diff_density_rms 0.214
_refine_ls_extinction_method none
_refine_ls_goodness_of_fit_ref 1.077
_refine_ls_hydrogen_treatment mixed
_refine_ls_matrix_type full
_refine_ls_number_parameters 163
_refine_ls_number_reflns 2689
_refine_ls_number_restraints 12
_refine_ls_restrained_S_all 1.076
_refine_ls_R_factor_all 0.0804
_refine_ls_R_factor_gt 0.0671
_refine_ls_shift/su_max 0.000
_refine_ls_shift/su_mean 0.000
_refine_ls_structure_factor_coef Fsqd
_refine_ls_weighting_details 'calc w=1/[\s^2^(Fo^2^)+(0.1260P)^2^+13.5850P] where P=(Fo^2^+2Fc^2^)/3'
_refine_ls_weighting_scheme calc
_refine_ls_wR_factor_gt 0.2019
_refine_ls_wR_factor_ref 0.2136
_reflns_number_gt 2173
_reflns_number_total 2689
_reflns_threshold_expression >2sigma(I)
_cod_data_source_file c4nj01614a2.cif
_cod_data_source_block Compound3
_cod_depositor_comments
;
The following automatic conversions were performed:

'_exptl_absorpt_correction_type' value 'Multi-scan' changed to
'multi-scan' according to
/usr/data/users/saulius/crontab/automatic-downloads/rss-feeds/RSC/lib/dictionaries/cif_core.dic
dictionary named 'cif_core.dic' version 2.4.2 from 2011-04-26.

Automatic conversion script
Id: cif_fix_values 2935 2014-11-11 08:27:57Z andrius 

 Adding full bibliography for 7054554--7054560.cif.
;
_cod_original_sg_symbol_H-M 'C 2/c'
_cod_database_code 7054556

loop_
_symmetry_equiv_pos_as_xyz
'x, y, z'
'-x, y, -z+1/2'
'x+1/2, y+1/2, z'
'-x+1/2, y+1/2, -z+1/2'
'-x, -y, -z'
'x, -y, z-1/2'
'-x+1/2, -y+1/2, -z'
'x+1/2, -y+1/2, z-1/2'

loop_
_atom_site_label
_atom_site_type_symbol
_atom_site_fract_x
_atom_site_fract_y
_atom_site_fract_z
_atom_site_U_iso_or_equiv
_atom_site_adp_type
_atom_site_occupancy
_atom_site_symmetry_multiplicity
_atom_site_calc_flag
_atom_site_refinement_flags
C1 C 0.3861(2) 0.7753(6) 0.3729(8) 0.0146(14) Uani 1 1 d U
C2 C 0.3904(2) 0.8394(6) 0.5230(8) 0.0149(14) Uani 1 1 d .
C3 C 0.3553(2) 0.8805(6) 0.5793(9) 0.0193(15) Uani 1 1 d .
H3 H 0.3566 0.9237 0.6819 0.023 Uiso 1 1 calc R
C4 C 0.3197(2) 0.8586(7) 0.4873(9) 0.0202(16) Uani 1 1 d .
C5 C 0.3159(2) 0.7958(7) 0.3364(9) 0.0219(16) Uani 1 1 d .
H5 H 0.2905 0.7824 0.2750 0.026 Uiso 1 1 calc R
C6 C 0.3499(2) 0.7525(6) 0.2754(9) 0.0172(15) Uani 1 1 d .
C7 C 0.3469(2) 0.6844(7) 0.1105(9) 0.0224(16) Uani 1 1 d .
H7 H 0.3740 0.6800 0.0760 0.027 Uiso 1 1 calc R
C8 C 0.3199(3) 0.7486(10) -0.0308(10) 0.047(3) Uani 1 1 d .
H8A H 0.3297 0.8297 -0.0433 0.070 Uiso 1 1 calc R
H8B H 0.2929 0.7516 -0.0020 0.070 Uiso 1 1 calc R
H8C H 0.3201 0.7053 -0.1370 0.070 Uiso 1 1 calc R
C9 C 0.3327(3) 0.5589(7) 0.1314(11) 0.033(2) Uani 1 1 d .
H9A H 0.3311 0.5171 0.0233 0.050 Uiso 1 1 calc R
H9B H 0.3065 0.5607 0.1692 0.050 Uiso 1 1 calc R
H9C H 0.3514 0.5175 0.2154 0.050 Uiso 1 1 calc R
C10 C 0.4299(2) 0.8589(6) 0.6288(9) 0.0173(15) Uani 1 1 d .
H10 H 0.4508 0.8435 0.5547 0.021 Uiso 1 1 calc R
C11 C 0.4355(2) 0.9876(7) 0.6932(10) 0.0275(18) Uani 1 1 d .
H11A H 0.4314 1.0426 0.5975 0.041 Uiso 1 1 calc R
H11B H 0.4623 0.9974 0.7522 0.041 Uiso 1 1 calc R
H11C H 0.4162 1.0047 0.7708 0.041 Uiso 1 1 calc R
C12 C 0.4363(3) 0.7712(7) 0.7727(10) 0.033(2) Uani 1 1 d .
H12A H 0.4622 0.7857 0.8387 0.049 Uiso 1 1 calc R
H12B H 0.4355 0.6901 0.7276 0.049 Uiso 1 1 calc R
H12C H 0.4155 0.7810 0.8451 0.049 Uiso 1 1 calc R
I1 I 0.268040(18) 0.92433(6) 0.57128(8) 0.0419(3) Uani 1 1 d .
O2 O 0.45290(14) 0.5816(4) 0.1599(6) 0.0146(11) Uani 1 1 d .
O3 O 0.41788(13) 0.5362(4) 0.4151(6) 0.0174(11) Uani 1 1 d .
H3A H 0.4293 0.4701 0.4294 0.026 Uiso 1 1 calc R
O4 O 0.48239(13) 0.6479(5) 0.4495(5) 0.0168(10) Uani 1 1 d .
H4 H 0.4961 0.5858 0.4623 0.025 Uiso 1 1 calc R
P1 P 0.44392(5) 0.62197(15) 0.3295(2) 0.0113(4) Uani 1 1 d .
O1 O 0.42066(12) 0.7428(4) 0.3060(5) 0.0113(10) Uani 1 1 d U

loop_
_atom_site_aniso_label
_atom_site_aniso_U_11
_atom_site_aniso_U_22
_atom_site_aniso_U_33
_atom_site_aniso_U_23
_atom_site_aniso_U_13
_atom_site_aniso_U_12
C1 0.022(3) 0.005(3) 0.019(3) 0.007(3) 0.010(3) 0.006(3)
C2 0.021(3) 0.005(3) 0.020(3) 0.003(3) 0.007(3) 0.007(3)
C3 0.026(4) 0.014(4) 0.020(4) 0.000(3) 0.009(3) 0.002(3)
C4 0.021(3) 0.017(4) 0.026(4) 0.001(3) 0.017(3) 0.009(3)
C5 0.019(4) 0.020(4) 0.026(4) 0.002(3) 0.003(3) 0.002(3)
C6 0.023(4) 0.009(3) 0.021(4) 0.004(3) 0.009(3) 0.003(3)
C7 0.022(4) 0.023(4) 0.023(4) 0.002(3) 0.007(3) 0.003(3)
C8 0.062(6) 0.057(7) 0.019(4) 0.004(4) -0.003(4) 0.021(6)
C9 0.041(5) 0.028(5) 0.033(5) -0.008(4) 0.011(4) -0.008(4)
C10 0.022(3) 0.007(3) 0.023(4) -0.003(3) 0.007(3) 0.001(3)
C11 0.036(4) 0.017(4) 0.031(4) -0.007(3) 0.010(4) 0.002(4)
C12 0.041(5) 0.021(4) 0.034(4) 0.001(4) -0.007(4) 0.009(4)
I1 0.0392(5) 0.0392(5) 0.0502(5) -0.0001(3) 0.0167(3) 0.0086(3)
O2 0.014(2) 0.013(3) 0.018(3) -0.0094(18) 0.009(2) -0.0022(19)
O3 0.014(2) 0.006(2) 0.032(3) 0.009(2) 0.007(2) 0.000(2)
O4 0.014(2) 0.017(3) 0.018(2) -0.004(2) -0.002(2) 0.002(2)
P1 0.0130(8) 0.0049(8) 0.0166(9) -0.0017(6) 0.0044(7) 0.0003(7)
O1 0.0121(12) 0.0096(13) 0.0125(12) 0.0004(9) 0.0027(9) 0.0013(9)

loop_
_atom_type_symbol
_atom_type_description
_atom_type_scat_dispersion_real
_atom_type_scat_dispersion_imag
_atom_type_scat_source
C C 0.0033 0.0016 'International Tables Vol C Tables 4.2.6.8 and 6.1.1.4'
H H 0.0000 0.0000 'International Tables Vol C Tables 4.2.6.8 and 6.1.1.4'
I I -0.4742 1.8119 'International Tables Vol C Tables 4.2.6.8 and 6.1.1.4'
O O 0.0106 0.0060 'International Tables Vol C Tables 4.2.6.8 and 6.1.1.4'
P P 0.1023 0.0942 'International Tables Vol C Tables 4.2.6.8 and 6.1.1.4'

loop_
_geom_angle_atom_site_label_1
_geom_angle_atom_site_label_2
_geom_angle_atom_site_label_3
_geom_angle
C2 C1 C6 124.4(6)
C2 C1 O1 117.6(6)
C6 C1 O1 117.6(6)
C1 C2 C3 116.5(6)
C1 C2 C10 123.1(6)
C3 C2 C10 120.4(6)
C4 C3 C2 120.3(7)
C4 C3 H3 119.9
C2 C3 H3 119.9
C3 C4 C5 122.4(6)
C3 C4 I1 119.4(5)
C5 C4 I1 118.1(5)
C4 C5 C6 119.6(6)
C4 C5 H5 120.2
C6 C5 H5 120.2
C1 C6 C5 116.8(6)
C1 C6 C7 122.3(6)
C5 C6 C7 120.9(6)
C9 C7 C6 111.2(6)
C9 C7 C8 110.6(7)
C6 C7 C8 111.6(7)
C9 C7 H7 107.8
C6 C7 H7 107.8
C8 C7 H7 107.8
C7 C8 H8A 109.5
C7 C8 H8B 109.5
H8A C8 H8B 109.5
C7 C8 H8C 109.5
H8A C8 H8C 109.5
H8B C8 H8C 109.5
C7 C9 H9A 109.5
C7 C9 H9B 109.5
H9A C9 H9B 109.5
C7 C9 H9C 109.5
H9A C9 H9C 109.5
H9B C9 H9C 109.5
C12 C10 C2 111.2(6)
C12 C10 C11 111.1(6)
C2 C10 C11 112.7(6)
C12 C10 H10 107.2
C2 C10 H10 107.2
C11 C10 H10 107.2
C10 C11 H11A 109.5
C10 C11 H11B 109.5
H11A C11 H11B 109.5
C10 C11 H11C 109.5
H11A C11 H11C 109.5
H11B C11 H11C 109.5
C10 C12 H12A 109.5
C10 C12 H12B 109.5
H12A C12 H12B 109.5
C10 C12 H12C 109.5
H12A C12 H12C 109.5
H12B C12 H12C 109.5
P1 O3 H3A 109.5
P1 O4 H4 109.5
O2 P1 O3 114.4(3)
O2 P1 O4 111.2(3)
O3 P1 O4 109.6(3)
O2 P1 O1 108.2(3)
O3 P1 O1 106.6(3)
O4 P1 O1 106.5(3)
C1 O1 P1 127.9(4)

loop_
_geom_bond_atom_site_label_1
_geom_bond_atom_site_label_2
_geom_bond_distance
C1 C2 1.392(9)
C1 C6 1.395(9)
C1 O1 1.406(8)
C2 C3 1.410(10)
C2 C10 1.510(10)
C3 C4 1.358(10)
C3 H3 0.9500
C4 C5 1.390(10)
C4 I1 2.099(7)
C5 C6 1.401(10)
C5 H5 0.9500
C6 C7 1.517(10)
C7 C9 1.507(11)
C7 C8 1.540(11)
C7 H7 1.0000
C8 H8A 0.9800
C8 H8B 0.9800
C8 H8C 0.9800
C9 H9A 0.9800
C9 H9B 0.9800
C9 H9C 0.9800
C10 C12 1.510(10)
C10 C11 1.539(10)
C10 H10 1.0000
C11 H11A 0.9800
C11 H11B 0.9800
C11 H11C 0.9800
C12 H12A 0.9800
C12 H12B 0.9800
C12 H12C 0.9800
O2 P1 1.500(5)
O3 P1 1.531(5)
O3 H3A 0.8400
O4 P1 1.548(4)
O4 H4 0.8400
P1 O1 1.572(5)

loop_
_geom_torsion_atom_site_label_1
_geom_torsion_atom_site_label_2
_geom_torsion_atom_site_label_3
_geom_torsion_atom_site_label_4
_geom_torsion
C6 C1 C2 C3 1.6(10)
O1 C1 C2 C3 174.2(6)
C6 C1 C2 C10 177.9(6)
O1 C1 C2 C10 -9.5(9)
C1 C2 C3 C4 -1.0(10)
C10 C2 C3 C4 -177.3(6)
C2 C3 C4 C5 0.1(11)
C2 C3 C4 I1 -178.6(5)
C3 C4 C5 C6 0.3(11)
I1 C4 C5 C6 178.9(5)
C2 C1 C6 C5 -1.3(10)
O1 C1 C6 C5 -173.9(6)
C2 C1 C6 C7 178.6(6)
O1 C1 C6 C7 5.9(9)
C4 C5 C6 C1 0.3(10)
C4 C5 C6 C7 -179.6(7)
C1 C6 C7 C9 103.9(8)
C5 C6 C7 C9 -76.3(9)
C1 C6 C7 C8 -132.1(8)
C5 C6 C7 C8 47.7(10)
C1 C2 C10 C12 -98.1(8)
C3 C2 C10 C12 78.0(8)
C1 C2 C10 C11 136.4(7)
C3 C2 C10 C11 -47.5(9)
C2 C1 O1 P1 95.3(7)
C6 C1 O1 P1 -91.5(6)
O2 P1 O1 C1 133.1(5)
O3 P1 O1 C1 9.6(6)
O4 P1 O1 C1 -107.3(5)
